data_4308193
loop_
_publ_author_name
'Chengfu Pi'
'Ruiting Liu'
'Pengzhi Zheng'
'Zhenxia Chen'
'Xigeng Zhou'

_publ_section_title
;
Selective Reaction Based on the Linked Diamido Ligands of Dinuclear
Lanthanide Complexes
;
_journal_name_full 'Inorganic Chemistry'
_journal_page_first 5252
_journal_page_last 5259
_journal_paper_doi 10.1021/ic070203p
_journal_volume 46
_journal_year 2007
_chemical_formula_sum 'C52 H70 N6 Yb2'
_chemical_formula_weight 1125.22
_chemical_name_systematic
; 
 ? 
;
_space_group_IT_number 2
_symmetry_cell_setting triclinic
_symmetry_space_group_name_Hall '-P 1'
_symmetry_space_group_name_H-M 'P -1'
_atom_sites_solution_hydrogens geom
_atom_sites_solution_primary direct
_atom_sites_solution_secondary difmap
_audit_creation_method SHELXL-97
_cell_angle_alpha 104.092(4)
_cell_angle_beta 113.479(4)
_cell_angle_gamma 103.867(5)
_cell_formula_units_Z 2
_cell_length_a 13.573(4)
_cell_length_b 13.804(5)
_cell_length_c 16.113(5)
_cell_measurement_reflns_used 892
_cell_measurement_temperature 298(2)
_cell_measurement_theta_max 26.372
_cell_measurement_theta_min 2.413
_cell_volume 2485.9(14)
_computing_cell_refinement 'Bruker SMART'
_computing_data_collection 'Bruker SMART'
_computing_data_reduction 'Bruker SHELXTL'
_computing_molecular_graphics 'Bruker SHELXTL'
_computing_publication_material 'Bruker SHELXTL'
_computing_structure_refinement 'SHELXL-97 (Sheldrick, 1997)'
_computing_structure_solution 'SHELXS-97 (Sheldrick, 1990)'
_diffrn_ambient_temperature 298(2)
_diffrn_measured_fraction_theta_full 0.985
_diffrn_measured_fraction_theta_max 0.985
_diffrn_measurement_device_type 'CCD area detector'
_diffrn_measurement_method 'phi and omega scans'
_diffrn_radiation_monochromator graphite
_diffrn_radiation_source 'fine-focus sealed tube'
_diffrn_radiation_type MoK\a
_diffrn_radiation_wavelength 0.71073
_diffrn_reflns_av_R_equivalents 0.0286
_diffrn_reflns_av_sigmaI/netI 0.0481
_diffrn_reflns_limit_h_max 16
_diffrn_reflns_limit_h_min -15
_diffrn_reflns_limit_k_max 12
_diffrn_reflns_limit_k_min -16
_diffrn_reflns_limit_l_max 16
_diffrn_reflns_limit_l_min -19
_diffrn_reflns_number 10451
_diffrn_reflns_theta_full 25.01
_diffrn_reflns_theta_max 25.01
_diffrn_reflns_theta_min 1.67
_diffrn_standards_decay_% 8.75
_exptl_absorpt_coefficient_mu 3.778
_exptl_absorpt_correction_T_max 0.7038
_exptl_absorpt_correction_T_min 0.3969
_exptl_absorpt_correction_type multi-scan
_exptl_absorpt_process_details sadabs
_exptl_crystal_density_diffrn 1.503
_exptl_crystal_density_method 'not measured'
_exptl_crystal_F_000 1128
_exptl_crystal_size_max 0.30
_exptl_crystal_size_mid 0.25
_exptl_crystal_size_min 0.10
_refine_diff_density_max 1.422
_refine_diff_density_min -0.900
_refine_diff_density_rms 0.104
_refine_ls_extinction_method none
_refine_ls_goodness_of_fit_ref 0.958
_refine_ls_hydrogen_treatment constr
_refine_ls_matrix_type full
_refine_ls_number_parameters 541
_refine_ls_number_reflns 8637
_refine_ls_number_restraints 0
_refine_ls_restrained_S_all 0.958
_refine_ls_R_factor_all 0.0536
_refine_ls_R_factor_gt 0.0356
_refine_ls_shift/su_max 0.001
_refine_ls_shift/su_mean 0.000
_refine_ls_structure_factor_coef Fsqd
_refine_ls_weighting_details 'calc w=1/[\s^2^(Fo^2^)+(0.0479P)^2^+0.0000P] where P=(Fo^2^+2Fc^2^)/3'
_refine_ls_weighting_scheme calc
_refine_ls_wR_factor_gt 0.0820
_refine_ls_wR_factor_ref 0.0892
_reflns_number_gt 6383
_reflns_number_total 8637
_reflns_threshold_expression >2sigma(I)
_cod_data_source_file ic070203p-file002_4.cif
_cod_data_source_block f60109a
_cod_depositor_comments
;
The following automatic conversions were performed:
'_symmetry_cell_setting' value 'Triclinic' changed to 'triclinic'
according to '/home/saulius/struct/CIF-dictionaries/cif_core.dic'
dictionary named 'cif_core.dic' version 2.4.1 from 2010-06-29.

Automatic conversion script
Id: cif_fix_enum 1527 2010-12-29 10:47:43Z saulius 
;
_cod_original_cell_volume 2486.0(14)
_cod_database_code 4308193

loop_
_symmetry_equiv_pos_as_xyz
'x, y, z'
'-x, -y, -z'

loop_
_atom_site_label
_atom_site_type_symbol
_atom_site_fract_x
_atom_site_fract_y
_atom_site_fract_z
_atom_site_U_iso_or_equiv
_atom_site_adp_type
_atom_site_occupancy
_atom_site_symmetry_multiplicity
_atom_site_calc_flag
_atom_site_refinement_flags
_atom_site_disorder_assembly
_atom_site_disorder_group
Yb1 Yb -0.19198(2) 0.44972(2) 0.645254(19) 0.04680(9) Uani 1 1 d . . .
Yb2 Yb 0.31558(2) 0.32533(2) 0.740587(17) 0.04026(9) Uani 1 1 d . . .
N1 N -0.2158(4) 0.2912(4) 0.5368(3) 0.0445(12) Uani 1 1 d . . .
N2 N -0.1298(4) 0.3266(4) 0.6985(3) 0.0434(11) Uani 1 1 d . . .
N3 N -0.1777(4) 0.1512(4) 0.5884(3) 0.0466(12) Uani 1 1 d . . .
H3A H -0.1660 0.1205 0.5418 0.056 Uiso 1 1 calc R . .
N4 N 0.2347(4) 0.2832(4) 0.8333(3) 0.0386(11) Uani 1 1 d . . .
N5 N 0.4149(4) 0.2904(4) 0.8749(3) 0.0408(11) Uani 1 1 d . . .
N6 N 0.3350(4) 0.2426(4) 0.9721(3) 0.0483(12) Uani 1 1 d . . .
H6A H 0.3988 0.2745 1.0267 0.058 Uiso 1 1 calc R . .
C1 C 0.0163(18) 0.590(2) 0.7449(12) 0.184(14) Uani 1 1 d . . .
H1 H 0.0617 0.5875 0.8048 0.220 Uiso 1 1 calc R . .
C2 C -0.048(2) 0.6458(11) 0.730(3) 0.185(12) Uani 1 1 d . . .
H2 H -0.0581 0.6904 0.7775 0.221 Uiso 1 1 calc R . .
C3 C -0.0985(12) 0.6272(18) 0.635(2) 0.139(6) Uani 1 1 d . . .
H3 H -0.1494 0.6571 0.6032 0.167 Uiso 1 1 calc R . .
C4 C -0.064(2) 0.5616(18) 0.5956(12) 0.156(8) Uani 1 1 d . . .
H4 H -0.0848 0.5334 0.5297 0.187 Uiso 1 1 calc R . .
C5 C 0.0079(14) 0.5412(14) 0.667(3) 0.169(10) Uani 1 1 d . . .
H5 H 0.0467 0.4955 0.6591 0.203 Uiso 1 1 calc R . .
C6 C -0.3025(11) 0.502(2) 0.7353(10) 0.157(8) Uani 1 1 d . . .
H6 H -0.2551 0.5478 0.8006 0.189 Uiso 1 1 calc R . .
C7 C -0.3454(14) 0.5282(13) 0.6545(19) 0.143(6) Uani 1 1 d . . .
H7 H -0.3347 0.5977 0.6557 0.172 Uiso 1 1 calc R . .
C8 C -0.4046(11) 0.4379(19) 0.5745(10) 0.121(5) Uani 1 1 d . . .
H8 H -0.4403 0.4342 0.5105 0.145 Uiso 1 1 calc R . .
C9 C -0.4045(9) 0.3538(12) 0.6011(14) 0.125(4) Uani 1 1 d . . .
H9 H -0.4393 0.2815 0.5595 0.150 Uiso 1 1 calc R . .
C10 C -0.3458(14) 0.3919(18) 0.6973(16) 0.130(5) Uani 1 1 d . . .
H10 H -0.3353 0.3494 0.7344 0.156 Uiso 1 1 calc R . .
C11 C 0.3104(7) 0.5130(5) 0.8075(6) 0.065(2) Uani 1 1 d . . .
H11 H 0.2590 0.5160 0.8318 0.079 Uiso 1 1 calc R . .
C12 C 0.2863(8) 0.4948(6) 0.7113(6) 0.078(2) Uani 1 1 d . . .
H12 H 0.2158 0.4837 0.6596 0.094 Uiso 1 1 calc R . .
C13 C 0.3854(9) 0.4960(6) 0.7064(7) 0.081(3) Uani 1 1 d . . .
H13 H 0.3934 0.4855 0.6506 0.097 Uiso 1 1 calc R . .
C14 C 0.4693(7) 0.5151(6) 0.7967(7) 0.077(2) Uani 1 1 d . . .
H14 H 0.5449 0.5202 0.8136 0.092 Uiso 1 1 calc R . .
C15 C 0.4236(7) 0.5257(5) 0.8595(5) 0.0653(19) Uani 1 1 d . . .
H15 H 0.4630 0.5393 0.9259 0.078 Uiso 1 1 calc R . .
C16 C 0.1551(6) 0.1461(6) 0.5943(5) 0.065(2) Uani 1 1 d . . .
H16 H 0.0853 0.1182 0.5939 0.078 Uiso 1 1 calc R . .
C17 C 0.1805(8) 0.2197(7) 0.5534(5) 0.077(2) Uani 1 1 d . . .
H17 H 0.1314 0.2505 0.5211 0.092 Uiso 1 1 calc R . .
C18 C 0.2932(8) 0.2387(6) 0.5700(5) 0.076(2) Uani 1 1 d . . .
H18 H 0.3332 0.2846 0.5505 0.091 Uiso 1 1 calc R . .
C19 C 0.3350(7) 0.1779(7) 0.6201(6) 0.078(2) Uani 1 1 d . . .
H19 H 0.4085 0.1752 0.6403 0.094 Uiso 1 1 calc R . .
C20 C 0.2508(9) 0.1218(6) 0.6352(5) 0.077(2) Uani 1 1 d . . .
H20 H 0.2573 0.0748 0.6680 0.092 Uiso 1 1 calc R . .
C21 C -0.1734(5) 0.2549(5) 0.6064(4) 0.0417(13) Uani 1 1 d . . .
C22 C -0.0343(5) 0.3316(4) 0.7793(4) 0.0368(12) Uani 1 1 d . . .
C23 C 0.0524(4) 0.2999(4) 0.7720(4) 0.0357(12) Uani 1 1 d . . .
H23 H 0.0436 0.2689 0.7101 0.043 Uiso 1 1 calc R . .
C24 C 0.1518(5) 0.3123(4) 0.8531(4) 0.0373(12) Uani 1 1 d . . .
C25 C 0.1657(5) 0.3592(5) 0.9451(4) 0.0451(14) Uani 1 1 d . . .
H25 H 0.2322 0.3702 1.0007 0.054 Uiso 1 1 calc R . .
C26 C 0.0783(5) 0.3898(5) 0.9530(4) 0.0519(16) Uani 1 1 d . . .
H26 H 0.0866 0.4200 1.0149 0.062 Uiso 1 1 calc R . .
C27 C -0.0201(5) 0.3770(5) 0.8723(4) 0.0482(15) Uani 1 1 d . . .
H27 H -0.0768 0.3986 0.8800 0.058 Uiso 1 1 calc R . .
C28 C 0.3301(5) 0.2719(5) 0.8961(4) 0.0404(13) Uani 1 1 d . . .
C29 C -0.2716(5) 0.2249(5) 0.4329(4) 0.0505(15) Uani 1 1 d . . .
H29 H -0.3181 0.1520 0.4218 0.061 Uiso 1 1 calc R . .
C30 C -0.3511(6) 0.2703(6) 0.3739(5) 0.075(2) Uani 1 1 d . . .
H30A H -0.3077 0.3453 0.3902 0.090 Uiso 1 1 calc R . .
H30B H -0.4123 0.2676 0.3910 0.090 Uiso 1 1 calc R . .
C31 C -0.4049(9) 0.2085(8) 0.2646(6) 0.103(3) Uani 1 1 d . . .
H31A H -0.4574 0.1364 0.2471 0.124 Uiso 1 1 calc R . .
H31B H -0.4503 0.2442 0.2298 0.124 Uiso 1 1 calc R . .
C32 C -0.3181(11) 0.2002(8) 0.2326(6) 0.118(4) Uani 1 1 d . . .
H32A H -0.2737 0.2711 0.2397 0.142 Uiso 1 1 calc R . .
H32B H -0.3577 0.1535 0.1639 0.142 Uiso 1 1 calc R . .
C33 C -0.2377(9) 0.1563(7) 0.2909(6) 0.098(3) Uani 1 1 d . . .
H33A H -0.1770 0.1597 0.2730 0.117 Uiso 1 1 calc R . .
H33B H -0.2802 0.0810 0.2747 0.117 Uiso 1 1 calc R . .
C34 C -0.1822(6) 0.2176(6) 0.4011(5) 0.072(2) Uani 1 1 d . . .
H34A H -0.1371 0.1813 0.4353 0.086 Uiso 1 1 calc R . .
H34B H -0.1296 0.2898 0.4190 0.086 Uiso 1 1 calc R . .
C35 C -0.2016(5) 0.0916(5) 0.6460(4) 0.0520(15) Uani 1 1 d . . .
H35A H -0.1680 0.1429 0.7132 0.062 Uiso 1 1 calc R . .
C36 C -0.3316(6) 0.0391(7) 0.6050(6) 0.081(2) Uani 1 1 d . . .
H36A H -0.3665 -0.0077 0.5369 0.097 Uiso 1 1 calc R . .
H36B H -0.3637 0.0947 0.6078 0.097 Uiso 1 1 calc R . .
C37 C -0.3628(8) -0.0267(8) 0.6606(7) 0.105(3) Uani 1 1 d . . .
H37A H -0.3341 0.0204 0.7275 0.127 Uiso 1 1 calc R . .
H37B H -0.4465 -0.0615 0.6301 0.127 Uiso 1 1 calc R . .
C38 C -0.3098(10) -0.1103(7) 0.6598(7) 0.110(4) Uani 1 1 d . . .
H38A H -0.3446 -0.1614 0.5932 0.132 Uiso 1 1 calc R . .
H38B H -0.3266 -0.1496 0.6981 0.132 Uiso 1 1 calc R . .
C39 C -0.1790(9) -0.0600(7) 0.7016(7) 0.094(3) Uani 1 1 d . . .
H39A H -0.1487 -0.1168 0.6958 0.113 Uiso 1 1 calc R . .
H39B H -0.1433 -0.0157 0.7705 0.113 Uiso 1 1 calc R . .
C40 C -0.1474(7) 0.0090(6) 0.6483(5) 0.0663(19) Uani 1 1 d . . .
H40A H -0.0637 0.0452 0.6807 0.080 Uiso 1 1 calc R . .
H40B H -0.1730 -0.0372 0.5818 0.080 Uiso 1 1 calc R . .
C41 C 0.5195(5) 0.2678(5) 0.9230(4) 0.0420(13) Uani 1 1 d . . .
H41 H 0.5386 0.2817 0.9913 0.050 Uiso 1 1 calc R . .
C42 C 0.6191(5) 0.3442(5) 0.9214(5) 0.0556(16) Uani 1 1 d . . .
H42A H 0.5981 0.3356 0.8542 0.067 Uiso 1 1 calc R . .
H42B H 0.6328 0.4180 0.9569 0.067 Uiso 1 1 calc R . .
C43 C 0.7292(6) 0.3237(6) 0.9664(6) 0.071(2) Uani 1 1 d . . .
H43A H 0.7899 0.3723 0.9618 0.085 Uiso 1 1 calc R . .
H43B H 0.7542 0.3385 1.0351 0.085 Uiso 1 1 calc R . .
C44 C 0.7111(6) 0.2098(6) 0.9159(6) 0.079(2) Uani 1 1 d . . .
H44A H 0.7822 0.1980 0.9477 0.095 Uiso 1 1 calc R . .
H44B H 0.6923 0.1966 0.8484 0.095 Uiso 1 1 calc R . .
C45 C 0.6134(6) 0.1317(6) 0.9189(6) 0.075(2) Uani 1 1 d . . .
H45A H 0.6354 0.1407 0.9862 0.089 Uiso 1 1 calc R . .
H45B H 0.6009 0.0583 0.8835 0.089 Uiso 1 1 calc R . .
C46 C 0.5014(5) 0.1509(5) 0.8736(5) 0.0599(18) Uani 1 1 d . . .
H46A H 0.4421 0.1033 0.8803 0.072 Uiso 1 1 calc R . .
H46B H 0.4747 0.1340 0.8044 0.072 Uiso 1 1 calc R . .
C47 C 0.2402(5) 0.1614(5) 0.9678(5) 0.0520(16) Uani 1 1 d . . .
H47 H 0.1680 0.1713 0.9326 0.062 Uiso 1 1 calc R . .
C48 C 0.2265(10) 0.0529(7) 0.9184(11) 0.182(7) Uani 1 1 d . . .
H48A H 0.3013 0.0464 0.9461 0.218 Uiso 1 1 calc R . .
H48B H 0.2012 0.0399 0.8499 0.218 Uiso 1 1 calc R . .
C49 C 0.1344(10) -0.0390(8) 0.9261(11) 0.168(6) Uani 1 1 d . . .
H49A H 0.0553 -0.0488 0.8835 0.201 Uiso 1 1 calc R . .
H49B H 0.1436 -0.1075 0.9091 0.201 Uiso 1 1 calc R . .
C50 C 0.1657(10) 0.0065(9) 1.0345(10) 0.121(4) Uani 1 1 d . . .
H50A H 0.1140 -0.0456 1.0446 0.145 Uiso 1 1 calc R . .
H50B H 0.2437 0.0110 1.0736 0.145 Uiso 1 1 calc R . .
C51 C 0.1610(11) 0.1094(13) 1.0725(10) 0.167(6) Uani 1 1 d . . .
H51A H 0.1727 0.1269 1.1386 0.201 Uiso 1 1 calc R . .
H51B H 0.0885 0.1137 1.0310 0.201 Uiso 1 1 calc R . .
C52 C 0.2638(8) 0.1806(11) 1.0692(7) 0.165(6) Uani 1 1 d . . .
H52A H 0.2801 0.2558 1.1027 0.198 Uiso 1 1 calc R . .
H52B H 0.3320 0.1657 1.1034 0.198 Uiso 1 1 calc R . .

loop_
_atom_site_aniso_label
_atom_site_aniso_U_11
_atom_site_aniso_U_22
_atom_site_aniso_U_33
_atom_site_aniso_U_23
_atom_site_aniso_U_13
_atom_site_aniso_U_12
Yb1 0.04600(16) 0.04866(18) 0.05522(18) 0.02446(14) 0.02632(14) 0.02512(14)
Yb2 0.05075(16) 0.03880(16) 0.03885(15) 0.01587(12) 0.02541(13) 0.02145(13)
N1 0.043(3) 0.051(3) 0.041(3) 0.024(2) 0.018(2) 0.018(2)
N2 0.046(3) 0.045(3) 0.045(3) 0.019(2) 0.023(2) 0.023(2)
N3 0.062(3) 0.043(3) 0.043(3) 0.015(2) 0.031(3) 0.023(3)
N4 0.041(3) 0.044(3) 0.032(2) 0.016(2) 0.018(2) 0.016(2)
N5 0.040(2) 0.047(3) 0.045(3) 0.020(2) 0.024(2) 0.023(2)
N6 0.043(3) 0.060(3) 0.041(3) 0.025(3) 0.018(2) 0.015(3)
C1 0.119(14) 0.20(3) 0.077(9) 0.056(12) -0.013(8) -0.076(14)
C2 0.20(2) 0.054(8) 0.26(3) -0.029(12) 0.16(2) -0.020(10)
C3 0.114(9) 0.110(12) 0.190(16) 0.113(13) 0.041(13) 0.035(10)
C4 0.167(17) 0.124(14) 0.122(12) 0.006(10) 0.102(13) -0.050(11)
C5 0.062(8) 0.107(12) 0.36(3) 0.12(2) 0.108(14) 0.027(9)
C6 0.088(8) 0.26(2) 0.098(9) -0.013(12) 0.052(7) 0.087(13)
C7 0.117(11) 0.119(11) 0.232(17) 0.061(12) 0.098(12) 0.090(10)
C8 0.084(8) 0.214(16) 0.131(11) 0.099(13) 0.063(8) 0.106(11)
C9 0.052(6) 0.147(13) 0.168(14) 0.036(11) 0.066(8) 0.025(7)
C10 0.118(11) 0.233(19) 0.165(14) 0.135(14) 0.120(12) 0.115(13)
C11 0.083(5) 0.044(4) 0.100(6) 0.027(4) 0.064(5) 0.039(4)
C12 0.094(6) 0.043(4) 0.078(6) 0.026(4) 0.017(5) 0.033(4)
C13 0.148(8) 0.047(5) 0.092(6) 0.035(5) 0.091(7) 0.043(5)
C14 0.078(5) 0.044(4) 0.123(7) 0.032(5) 0.063(6) 0.021(4)
C15 0.087(5) 0.038(4) 0.057(4) 0.007(3) 0.029(4) 0.020(4)
C16 0.060(4) 0.062(5) 0.051(4) 0.002(4) 0.027(4) 0.009(4)
C17 0.102(6) 0.075(6) 0.037(4) 0.013(4) 0.015(4) 0.049(5)
C18 0.100(6) 0.066(5) 0.059(5) 0.010(4) 0.054(5) 0.017(5)
C19 0.083(6) 0.077(6) 0.062(5) -0.002(4) 0.033(4) 0.043(5)
C20 0.127(7) 0.046(4) 0.050(4) 0.014(4) 0.036(5) 0.036(5)
C21 0.038(3) 0.039(3) 0.047(3) 0.015(3) 0.022(3) 0.013(3)
C22 0.044(3) 0.032(3) 0.038(3) 0.017(3) 0.020(3) 0.015(3)
C23 0.045(3) 0.035(3) 0.033(3) 0.013(2) 0.023(3) 0.015(3)
C24 0.041(3) 0.029(3) 0.044(3) 0.015(3) 0.022(3) 0.013(3)
C25 0.047(3) 0.047(4) 0.035(3) 0.013(3) 0.014(3) 0.021(3)
C26 0.065(4) 0.054(4) 0.034(3) 0.006(3) 0.024(3) 0.027(3)
C27 0.057(4) 0.050(4) 0.048(4) 0.012(3) 0.031(3) 0.032(3)
C28 0.043(3) 0.039(3) 0.037(3) 0.013(3) 0.018(3) 0.017(3)
C29 0.058(4) 0.041(4) 0.038(3) 0.011(3) 0.019(3) 0.007(3)
C30 0.071(5) 0.070(5) 0.050(4) 0.023(4) 0.003(4) 0.018(4)
C31 0.117(8) 0.085(7) 0.054(5) 0.027(5) 0.001(5) 0.022(6)
C32 0.198(12) 0.072(6) 0.051(5) 0.021(5) 0.047(7) 0.023(7)
C33 0.147(8) 0.079(6) 0.068(5) 0.017(5) 0.068(6) 0.027(6)
C34 0.084(5) 0.068(5) 0.052(4) 0.014(4) 0.037(4) 0.014(4)
C35 0.069(4) 0.040(4) 0.045(4) 0.014(3) 0.029(3) 0.018(3)
C36 0.072(5) 0.083(6) 0.090(6) 0.038(5) 0.045(5) 0.017(5)
C37 0.120(8) 0.074(7) 0.116(7) 0.026(6) 0.077(7) 0.002(6)
C38 0.164(10) 0.054(6) 0.090(6) 0.018(5) 0.074(7) -0.006(6)
C39 0.147(9) 0.069(6) 0.091(6) 0.047(5) 0.063(6) 0.053(6)
C40 0.092(5) 0.050(4) 0.060(4) 0.024(4) 0.038(4) 0.029(4)
C41 0.046(3) 0.042(3) 0.044(3) 0.019(3) 0.024(3) 0.020(3)
C42 0.052(4) 0.047(4) 0.074(4) 0.025(4) 0.033(3) 0.023(3)
C43 0.052(4) 0.062(5) 0.106(6) 0.032(4) 0.043(4) 0.027(4)
C44 0.066(5) 0.076(6) 0.109(6) 0.033(5) 0.048(5) 0.040(5)
C45 0.071(5) 0.056(5) 0.102(6) 0.031(4) 0.036(5) 0.043(4)
C46 0.054(4) 0.044(4) 0.077(5) 0.019(4) 0.026(4) 0.026(3)
C47 0.045(3) 0.062(4) 0.060(4) 0.040(4) 0.025(3) 0.021(3)
C48 0.184(11) 0.056(6) 0.367(19) 0.043(9) 0.222(14) 0.027(7)
C49 0.128(9) 0.071(7) 0.296(18) 0.003(9) 0.151(12) 0.009(7)
C50 0.119(8) 0.111(9) 0.209(13) 0.109(10) 0.102(9) 0.077(8)
C51 0.141(10) 0.28(2) 0.181(13) 0.164(14) 0.109(10) 0.105(13)
C52 0.098(7) 0.267(16) 0.097(7) 0.123(10) 0.034(6) -0.013(9)

loop_
_atom_type_symbol
_atom_type_description
_atom_type_scat_dispersion_real
_atom_type_scat_dispersion_imag
_atom_type_scat_source
C C 0.0033 0.0016 'International Tables Vol C Tables 4.2.6.8 and 6.1.1.4'
H H 0.0000 0.0000 'International Tables Vol C Tables 4.2.6.8 and 6.1.1.4'
N N 0.0061 0.0033 'International Tables Vol C Tables 4.2.6.8 and 6.1.1.4'
Yb Yb -0.3850 5.5486 'International Tables Vol C Tables 4.2.6.8 and 6.1.1.4'

loop_
_geom_angle_atom_site_label_1
_geom_angle_atom_site_label_2
_geom_angle_atom_site_label_3
_geom_angle
_geom_angle_site_symmetry_1
_geom_angle_site_symmetry_3
_geom_angle_publ_flag
N2 Yb1 N1 59.02(16) . . ?
N2 Yb1 C5 88.7(5) . . ?
N1 Yb1 C5 90.8(7) . . ?
N2 Yb1 C4 114.9(9) . . ?
N1 Yb1 C4 91.7(6) . . ?
C5 Yb1 C4 30.2(4) . . ?
N2 Yb1 C3 136.0(4) . . ?
N1 Yb1 C3 118.6(8) . . ?
C5 Yb1 C3 48.0(5) . . ?
C4 Yb1 C3 28.8(4) . . ?
N2 Yb1 C2 117.2(9) . . ?
N1 Yb1 C2 137.0(4) . . ?
C5 Yb1 C2 47.0(6) . . ?
C4 Yb1 C2 48.6(5) . . ?
C3 Yb1 C2 30.3(5) . . ?
N2 Yb1 C1 90.1(7) . . ?
N1 Yb1 C1 114.7(9) . . ?
C5 Yb1 C1 27.5(5) . . ?
C4 Yb1 C1 48.4(5) . . ?
C3 Yb1 C1 48.8(6) . . ?
C2 Yb1 C1 29.2(5) . . ?
N2 Yb1 C6 105.0(6) . . ?
N1 Yb1 C6 134.2(5) . . ?
C5 Yb1 C6 133.9(9) . . ?
C4 Yb1 C6 131.1(10) . . ?
C3 Yb1 C6 102.3(10) . . ?
C2 Yb1 C6 88.8(6) . . ?
C1 Yb1 C6 107.3(9) . . ?
N2 Yb1 C10 84.4(3) . . ?
N1 Yb1 C10 104.1(6) . . ?
C5 Yb1 C10 157.2(11) . . ?
C4 Yb1 C10 159.8(9) . . ?
C3 Yb1 C10 131.7(8) . . ?
C2 Yb1 C10 118.6(7) . . ?
C1 Yb1 C10 130.5(8) . . ?
C6 Yb1 C10 30.6(4) . . ?
N2 Yb1 C9 94.8(5) . . ?
N1 Yb1 C9 86.0(3) . . ?
C5 Yb1 C9 173.1(11) . . ?
C4 Yb1 C9 143.7(9) . . ?
C3 Yb1 C9 129.1(6) . . ?
C2 Yb1 C9 134.9(6) . . ?
C1 Yb1 C9 157.9(9) . . ?
C6 Yb1 C9 50.7(4) . . ?
C10 Yb1 C9 29.6(3) . . ?
N2 Yb1 C8 124.7(5) . . ?
N1 Yb1 C8 100.4(5) . . ?
C5 Yb1 C8 146.0(7) . . ?
C4 Yb1 C8 116.6(9) . . ?
C3 Yb1 C8 99.3(6) . . ?
C2 Yb1 C8 111.4(9) . . ?
C1 Yb1 C8 140.5(10) . . ?
C6 Yb1 C8 50.5(4) . . ?
C10 Yb1 C8 48.8(4) . . ?
C9 Yb1 C8 29.9(4) . . ?
N2 Yb1 C7 133.1(4) . . ?
N1 Yb1 C7 130.0(5) . . ?
C5 Yb1 C7 130.7(5) . . ?
C4 Yb1 C7 110.9(9) . . ?
C3 Yb1 C7 84.6(7) . . ?
C2 Yb1 C7 85.8(7) . . ?
C1 Yb1 C7 113.4(10) . . ?
C6 Yb1 C7 30.9(4) . . ?
C10 Yb1 C7 49.2(4) . . ?
C9 Yb1 C7 49.4(4) . . ?
C8 Yb1 C7 29.7(4) . . ?
N4 Yb2 N5 58.56(15) . . ?
N4 Yb2 C18 138.6(2) . . ?
N5 Yb2 C18 125.0(2) . . ?
N4 Yb2 C11 84.4(2) . . ?
N5 Yb2 C11 105.9(2) . . ?
C18 Yb2 C11 124.5(3) . . ?
N4 Yb2 C12 109.4(2) . . ?
N5 Yb2 C12 135.0(2) . . ?
C18 Yb2 C12 93.3(3) . . ?
C11 Yb2 C12 31.3(2) . . ?
N4 Yb2 C15 91.9(2) . . ?
N5 Yb2 C15 84.8(2) . . ?
C18 Yb2 C15 128.5(3) . . ?
C11 Yb2 C15 30.6(2) . . ?
C12 Yb2 C15 50.8(2) . . ?
N4 Yb2 C19 121.0(3) . . ?
N5 Yb2 C19 95.0(2) . . ?
C18 Yb2 C19 30.7(2) . . ?
C11 Yb2 C19 153.5(3) . . ?
C12 Yb2 C19 123.3(3) . . ?
C15 Yb2 C19 141.2(3) . . ?
N4 Yb2 C13 135.5(2) . . ?
N5 Yb2 C13 126.5(3) . . ?
C18 Yb2 C13 79.3(3) . . ?
C11 Yb2 C13 51.1(2) . . ?
C12 Yb2 C13 30.8(2) . . ?
C15 Yb2 C13 50.6(2) . . ?
C19 Yb2 C13 103.2(3) . . ?
N4 Yb2 C17 114.0(2) . . ?
N5 Yb2 C17 138.1(2) . . ?
C18 Yb2 C17 31.1(2) . . ?
C11 Yb2 C17 114.7(3) . . ?
C12 Yb2 C17 86.9(3) . . ?
C15 Yb2 C17 136.7(2) . . ?
C19 Yb2 C17 50.9(2) . . ?
C13 Yb2 C17 88.9(3) . . ?
N4 Yb2 C14 122.2(2) . . ?
N5 Yb2 C14 96.3(3) . . ?
C18 Yb2 C14 99.1(3) . . ?
C11 Yb2 C14 50.9(2) . . ?
C12 Yb2 C14 50.5(3) . . ?
C15 Yb2 C14 30.8(2) . . ?
C19 Yb2 C14 111.6(3) . . ?
C13 Yb2 C14 30.2(2) . . ?
C17 Yb2 C14 117.1(3) . . ?
N4 Yb2 C20 92.3(2) . . ?
N5 Yb2 C20 87.6(2) . . ?
C18 Yb2 C20 50.4(2) . . ?
C11 Yb2 C20 161.5(3) . . ?
C12 Yb2 C20 137.4(2) . . ?
C15 Yb2 C20 167.8(3) . . ?
C19 Yb2 C20 30.3(2) . . ?
C13 Yb2 C20 129.7(2) . . ?
C17 Yb2 C20 50.5(2) . . ?
C14 Yb2 C20 141.8(3) . . ?
N4 Yb2 C16 88.2(2) . . ?
N5 Yb2 C16 110.7(2) . . ?
C18 Yb2 C16 50.8(2) . . ?
C11 Yb2 C16 131.3(3) . . ?
C12 Yb2 C16 112.0(3) . . ?
C15 Yb2 C16 161.6(3) . . ?
C19 Yb2 C16 50.3(2) . . ?
C13 Yb2 C16 119.6(3) . . ?
C17 Yb2 C16 30.8(2) . . ?
C14 Yb2 C16 147.5(3) . . ?
C20 Yb2 C16 30.2(2) . . ?
C21 N1 C29 123.2(5) . . ?
C21 N1 Yb1 92.7(3) . . ?
C29 N1 Yb1 143.0(4) . . ?
C21 N2 C22 123.3(4) . . ?
C21 N2 Yb1 93.0(3) . . ?
C22 N2 Yb1 135.3(4) . . ?
C21 N3 C35 121.8(5) . . ?
C21 N3 H3A 119.1 . . ?
C35 N3 H3A 119.1 . . ?
C28 N4 C24 127.4(4) . . ?
C28 N4 Yb2 93.5(3) . . ?
C24 N4 Yb2 131.9(3) . . ?
C28 N5 C41 122.9(5) . . ?
C28 N5 Yb2 94.7(3) . . ?
C41 N5 Yb2 141.2(3) . . ?
C28 N6 C47 124.9(5) . . ?
C28 N6 H6A 117.6 . . ?
C47 N6 H6A 117.6 . . ?
C5 C1 C2 108.6(19) . . ?
C5 C1 Yb1 75.3(8) . . ?
C2 C1 Yb1 75.2(10) . . ?
C5 C1 H1 125.7 . . ?
C2 C1 H1 125.7 . . ?
Yb1 C1 H1 115.9 . . ?
C1 C2 C3 107.0(16) . . ?
C1 C2 C5 34.4(9) . . ?
C3 C2 C5 72.6(11) . . ?
C1 C2 Yb1 75.6(9) . . ?
C3 C2 Yb1 74.7(8) . . ?
C5 C2 Yb1 66.1(5) . . ?
C1 C2 H2 126.5 . . ?
C3 C2 H2 126.5 . . ?
C5 C2 H2 160.9 . . ?
Yb1 C2 H2 115.5 . . ?
C4 C3 C2 107.4(15) . . ?
C4 C3 Yb1 75.2(8) . . ?
C2 C3 Yb1 75.0(8) . . ?
C4 C3 H3 126.3 . . ?
C2 C3 H3 126.3 . . ?
Yb1 C3 H3 115.8 . . ?
C3 C4 C5 106.1(15) . . ?
C3 C4 Yb1 76.1(7) . . ?
C5 C4 Yb1 74.8(7) . . ?
C3 C4 H4 126.9 . . ?
C5 C4 H4 126.9 . . ?
Yb1 C4 H4 114.8 . . ?
C1 C5 C4 110.9(18) . . ?
C1 C5 C2 37.0(13) . . ?
C4 C5 C2 73.9(10) . . ?
C1 C5 Yb1 77.2(9) . . ?
C4 C5 Yb1 75.0(6) . . ?
C2 C5 Yb1 66.9(6) . . ?
C1 C5 H5 124.5 . . ?
C4 C5 H5 124.5 . . ?
C2 C5 H5 161.5 . . ?
Yb1 C5 H5 115.0 . . ?
C10 C6 C7 103.8(13) . . ?
C10 C6 Yb1 74.8(6) . . ?
C7 C6 Yb1 75.8(6) . . ?
C10 C6 H6 128.1 . . ?
C7 C6 H6 128.1 . . ?
Yb1 C6 H6 114.3 . . ?
C8 C7 C6 108.7(14) . . ?
C8 C7 Yb1 74.7(6) . . ?
C6 C7 Yb1 73.3(6) . . ?
C8 C7 H7 125.6 . . ?
C6 C7 H7 125.6 . . ?
Yb1 C7 H7 118.3 . . ?
C7 C8 C9 108.9(13) . . ?
C7 C8 Yb1 75.6(6) . . ?
C9 C8 Yb1 74.6(5) . . ?
C7 C8 H8 125.6 . . ?
C9 C8 H8 125.6 . . ?
Yb1 C8 H8 116.2 . . ?
C10 C9 C8 107.3(14) . . ?
C10 C9 Yb1 74.9(6) . . ?
C8 C9 Yb1 75.6(6) . . ?
C10 C9 H9 126.3 . . ?
C8 C9 H9 126.3 . . ?
Yb1 C9 H9 115.4 . . ?
C9 C10 C6 111.2(14) . . ?
C9 C10 Yb1 75.5(6) . . ?
C6 C10 Yb1 74.6(7) . . ?
C9 C10 H10 124.4 . . ?
C6 C10 H10 124.4 . . ?
Yb1 C10 H10 117.1 . . ?
C15 C11 C12 107.2(7) . . ?
C15 C11 Yb2 75.0(4) . . ?
C12 C11 Yb2 74.5(4) . . ?
C15 C11 H11 126.4 . . ?
C12 C11 H11 126.4 . . ?
Yb2 C11 H11 116.3 . . ?
C13 C12 C11 107.7(7) . . ?
C13 C12 Yb2 75.0(4) . . ?
C11 C12 Yb2 74.2(4) . . ?
C13 C12 H12 126.2 . . ?
C11 C12 H12 126.2 . . ?
Yb2 C12 H12 116.8 . . ?
C14 C13 C12 108.4(7) . . ?
C14 C13 Yb2 75.1(4) . . ?
C12 C13 Yb2 74.3(4) . . ?
C14 C13 H13 125.8 . . ?
C12 C13 H13 125.8 . . ?
Yb2 C13 H13 116.8 . . ?
C13 C14 C15 108.3(7) . . ?
C13 C14 Yb2 74.7(5) . . ?
C15 C14 Yb2 74.2(4) . . ?
C13 C14 H14 125.8 . . ?
C15 C14 H14 125.8 . . ?
Yb2 C14 H14 117.3 . . ?
C11 C15 C14 108.4(7) . . ?
C11 C15 Yb2 74.3(4) . . ?
C14 C15 Yb2 75.0(4) . . ?
C11 C15 H15 125.8 . . ?
C14 C15 H15 125.8 . . ?
Yb2 C15 H15 116.9 . . ?
C20 C16 C17 107.9(7) . . ?
C20 C16 Yb2 74.5(4) . . ?
C17 C16 Yb2 73.4(4) . . ?
C20 C16 H16 126.1 . . ?
C17 C16 H16 126.1 . . ?
Yb2 C16 H16 118.0 . . ?
C16 C17 C18 107.0(7) . . ?
C16 C17 Yb2 75.8(4) . . ?
C18 C17 Yb2 73.6(4) . . ?
C16 C17 H17 126.5 . . ?
C18 C17 H17 126.5 . . ?
Yb2 C17 H17 116.4 . . ?
C19 C18 C17 108.0(7) . . ?
C19 C18 Yb2 75.3(4) . . ?
C17 C18 Yb2 75.3(4) . . ?
C19 C18 H18 126.0 . . ?
C17 C18 H18 126.0 . . ?
Yb2 C18 H18 115.5 . . ?
C20 C19 C18 108.3(7) . . ?
C20 C19 Yb2 75.8(4) . . ?
C18 C19 Yb2 74.0(4) . . ?
C20 C19 H19 125.8 . . ?
C18 C19 H19 125.8 . . ?
Yb2 C19 H19 116.4 . . ?
C19 C20 C16 108.7(7) . . ?
C19 C20 Yb2 73.9(4) . . ?
C16 C20 Yb2 75.3(4) . . ?
C19 C20 H20 125.6 . . ?
C16 C20 H20 125.6 . . ?
Yb2 C20 H20 117.1 . . ?
N1 C21 N2 114.8(5) . . ?
N1 C21 N3 123.5(5) . . ?
N2 C21 N3 121.7(5) . . ?
N1 C21 Yb1 58.2(3) . . ?
N2 C21 Yb1 57.0(3) . . ?
N3 C21 Yb1 171.8(4) . . ?
C23 C22 C27 117.8(5) . . ?
C23 C22 N2 122.8(5) . . ?
C27 C22 N2 119.2(5) . . ?
C22 C23 C24 122.9(5) . . ?
C22 C23 H23 118.6 . . ?
C24 C23 H23 118.6 . . ?
C25 C24 C23 118.8(5) . . ?
C25 C24 N4 125.5(5) . . ?
C23 C24 N4 115.6(5) . . ?
C24 C25 C26 118.7(5) . . ?
C24 C25 H25 120.6 . . ?
C26 C25 H25 120.6 . . ?
C27 C26 C25 122.1(5) . . ?
C27 C26 H26 118.9 . . ?
C25 C26 H26 118.9 . . ?
C26 C27 C22 119.7(5) . . ?
C26 C27 H27 120.1 . . ?
C22 C27 H27 120.1 . . ?
N5 C28 N4 113.2(5) . . ?
N5 C28 N6 124.1(5) . . ?
N4 C28 N6 122.7(5) . . ?
N5 C28 Yb2 56.7(3) . . ?
N4 C28 Yb2 56.6(3) . . ?
N6 C28 Yb2 178.5(4) . . ?
N1 C29 C30 110.0(5) . . ?
N1 C29 C34 110.8(5) . . ?
C30 C29 C34 110.7(6) . . ?
N1 C29 H29 108.4 . . ?
C30 C29 H29 108.4 . . ?
C34 C29 H29 108.4 . . ?
C29 C30 C31 112.0(6) . . ?
C29 C30 H30A 109.2 . . ?
C31 C30 H30A 109.2 . . ?
C29 C30 H30B 109.2 . . ?
C31 C30 H30B 109.2 . . ?
H30A C30 H30B 107.9 . . ?
C32 C31 C30 113.2(8) . . ?
C32 C31 H31A 108.9 . . ?
C30 C31 H31A 108.9 . . ?
C32 C31 H31B 108.9 . . ?
C30 C31 H31B 108.9 . . ?
H31A C31 H31B 107.7 . . ?
C31 C32 C33 111.4(8) . . ?
C31 C32 H32A 109.3 . . ?
C33 C32 H32A 109.3 . . ?
C31 C32 H32B 109.3 . . ?
C33 C32 H32B 109.3 . . ?
H32A C32 H32B 108.0 . . ?
C32 C33 C34 112.8(7) . . ?
C32 C33 H33A 109.0 . . ?
C34 C33 H33A 109.0 . . ?
C32 C33 H33B 109.0 . . ?
C34 C33 H33B 109.0 . . ?
H33A C33 H33B 107.8 . . ?
C29 C34 C33 112.0(6) . . ?
C29 C34 H34A 109.2 . . ?
C33 C34 H34A 109.2 . . ?
C29 C34 H34B 109.2 . . ?
C33 C34 H34B 109.2 . . ?
H34A C34 H34B 107.9 . . ?
N3 C35 C40 111.2(5) . . ?
N3 C35 C36 109.8(5) . . ?
C40 C35 C36 110.8(6) . . ?
N3 C35 H35A 108.3 . . ?
C40 C35 H35A 108.3 . . ?
C36 C35 H35A 108.3 . . ?
C35 C36 C37 112.6(7) . . ?
C35 C36 H36A 109.1 . . ?
C37 C36 H36A 109.1 . . ?
C35 C36 H36B 109.1 . . ?
C37 C36 H36B 109.1 . . ?
H36A C36 H36B 107.8 . . ?
C38 C37 C36 109.5(7) . . ?
C38 C37 H37A 109.8 . . ?
C36 C37 H37A 109.8 . . ?
C38 C37 H37B 109.8 . . ?
C36 C37 H37B 109.8 . . ?
H37A C37 H37B 108.2 . . ?
C37 C38 C39 111.7(7) . . ?
C37 C38 H38A 109.3 . . ?
C39 C38 H38A 109.3 . . ?
C37 C38 H38B 109.3 . . ?
C39 C38 H38B 109.3 . . ?
H38A C38 H38B 107.9 . . ?
C38 C39 C40 111.5(7) . . ?
C38 C39 H39A 109.3 . . ?
C40 C39 H39A 109.3 . . ?
C38 C39 H39B 109.3 . . ?
C40 C39 H39B 109.3 . . ?
H39A C39 H39B 108.0 . . ?
C35 C40 C39 112.0(6) . . ?
C35 C40 H40A 109.2 . . ?
C39 C40 H40A 109.2 . . ?
C35 C40 H40B 109.2 . . ?
C39 C40 H40B 109.2 . . ?
H40A C40 H40B 107.9 . . ?
N5 C41 C42 108.5(5) . . ?
N5 C41 C46 111.9(5) . . ?
C42 C41 C46 110.4(5) . . ?
N5 C41 H41 108.7 . . ?
C42 C41 H41 108.7 . . ?
C46 C41 H41 108.7 . . ?
C43 C42 C41 111.9(5) . . ?
C43 C42 H42A 109.2 . . ?
C41 C42 H42A 109.2 . . ?
C43 C42 H42B 109.2 . . ?
C41 C42 H42B 109.2 . . ?
H42A C42 H42B 107.9 . . ?
C44 C43 C42 111.1(6) . . ?
C44 C43 H43A 109.4 . . ?
C42 C43 H43A 109.4 . . ?
C44 C43 H43B 109.4 . . ?
C42 C43 H43B 109.4 . . ?
H43A C43 H43B 108.0 . . ?
C43 C44 C45 110.6(6) . . ?
C43 C44 H44A 109.5 . . ?
C45 C44 H44A 109.5 . . ?
C43 C44 H44B 109.5 . . ?
C45 C44 H44B 109.5 . . ?
H44A C44 H44B 108.1 . . ?
C44 C45 C46 111.2(6) . . ?
C44 C45 H45A 109.4 . . ?
C46 C45 H45A 109.4 . . ?
C44 C45 H45B 109.4 . . ?
C46 C45 H45B 109.4 . . ?
H45A C45 H45B 108.0 . . ?
C45 C46 C41 111.1(5) . . ?
C45 C46 H46A 109.4 . . ?
C41 C46 H46A 109.4 . . ?
C45 C46 H46B 109.4 . . ?
C41 C46 H46B 109.4 . . ?
H46A C46 H46B 108.0 . . ?
C48 C47 N6 112.6(6) . . ?
C48 C47 C52 111.0(9) . . ?
N6 C47 C52 107.4(6) . . ?
C48 C47 H47 108.6 . . ?
N6 C47 H47 108.6 . . ?
C52 C47 H47 108.6 . . ?
C47 C48 C49 113.7(8) . . ?
C47 C48 H48A 108.8 . . ?
C49 C48 H48A 108.8 . . ?
C47 C48 H48B 108.8 . . ?
C49 C48 H48B 108.8 . . ?
H48A C48 H48B 107.7 . . ?
C50 C49 C48 103.4(9) . . ?
C50 C49 H49A 111.1 . . ?
C48 C49 H49A 111.1 . . ?
C50 C49 H49B 111.1 . . ?
C48 C49 H49B 111.1 . . ?
H49A C49 H49B 109.1 . . ?
C51 C50 C49 118.2(10) . . ?
C51 C50 H50A 107.8 . . ?
C49 C50 H50A 107.8 . . ?
C51 C50 H50B 107.8 . . ?
C49 C50 H50B 107.8 . . ?
H50A C50 H50B 107.1 . . ?
C50 C51 C52 99.1(11) . . ?
C50 C51 H51A 112.0 . . ?
C52 C51 H51A 112.0 . . ?
C50 C51 H51B 112.0 . . ?
C52 C51 H51B 112.0 . . ?
H51A C51 H51B 109.6 . . ?
C47 C52 C51 111.6(9) . . ?
C47 C52 H52A 109.3 . . ?
C51 C52 H52A 109.3 . . ?
C47 C52 H52B 109.3 . . ?
C51 C52 H52B 109.3 . . ?
H52A C52 H52B 108.0 . . ?

loop_
_geom_bond_atom_site_label_1
_geom_bond_atom_site_label_2
_geom_bond_distance
_geom_bond_site_symmetry_2
_geom_bond_publ_flag
Yb1 N2 2.271(5) . ?
Yb1 N1 2.301(5) . ?
Yb1 C5 2.541(10) . ?
Yb1 C4 2.544(11) . ?
Yb1 C3 2.554(12) . ?
Yb1 C2 2.557(13) . ?
Yb1 C1 2.562(14) . ?
Yb1 C6 2.572(9) . ?
Yb1 C10 2.573(9) . ?
Yb1 C9 2.580(9) . ?
Yb1 C8 2.592(9) . ?
Yb1 C7 2.604(9) . ?
Yb2 N4 2.280(4) . ?
Yb2 N5 2.286(4) . ?
Yb2 C18 2.576(6) . ?
Yb2 C11 2.582(6) . ?
Yb2 C12 2.586(7) . ?
Yb2 C15 2.590(6) . ?
Yb2 C19 2.593(6) . ?
Yb2 C13 2.594(7) . ?
Yb2 C17 2.599(7) . ?
Yb2 C14 2.600(7) . ?
Yb2 C20 2.618(7) . ?
Yb2 C16 2.628(7) . ?
N1 C21 1.318(7) . ?
N1 C29 1.457(7) . ?
N2 C21 1.356(7) . ?
N2 C22 1.396(6) . ?
N3 C21 1.371(7) . ?
N3 C35 1.459(7) . ?
N3 H3A 0.8600 . ?
N4 C28 1.362(6) . ?
N4 C24 1.404(6) . ?
N5 C28 1.312(7) . ?
N5 C41 1.472(7) . ?
N6 C28 1.363(7) . ?
N6 C47 1.455(7) . ?
N6 H6A 0.8600 . ?
C1 C5 1.21(2) . ?
C1 C2 1.29(2) . ?
C1 H1 0.9300 . ?
C2 C3 1.34(2) . ?
C2 C5 2.03(3) . ?
C2 H2 0.9300 . ?
C3 C4 1.266(17) . ?
C3 H3 0.9300 . ?
C4 C5 1.326(19) . ?
C4 H4 0.9300 . ?
C5 H5 0.9300 . ?
C6 C10 1.358(18) . ?
C6 C7 1.379(18) . ?
C6 H6 0.9300 . ?
C7 C8 1.331(16) . ?
C7 H7 0.9300 . ?
C8 C9 1.332(15) . ?
C8 H8 0.9300 . ?
C9 C10 1.315(15) . ?
C9 H9 0.9300 . ?
C10 H10 0.9300 . ?
C11 C15 1.366(9) . ?
C11 C12 1.393(10) . ?
C11 H11 0.9300 . ?
C12 C13 1.375(11) . ?
C12 H12 0.9300 . ?
C13 C14 1.354(11) . ?
C13 H13 0.9300 . ?
C14 C15 1.379(10) . ?
C14 H14 0.9300 . ?
C15 H15 0.9300 . ?
C16 C20 1.366(10) . ?
C16 C17 1.387(10) . ?
C16 H16 0.9300 . ?
C17 C18 1.388(10) . ?
C17 H17 0.9300 . ?
C18 C19 1.368(10) . ?
C18 H18 0.9300 . ?
C19 C20 1.362(11) . ?
C19 H19 0.9300 . ?
C20 H20 0.9300 . ?
C22 C23 1.386(7) . ?
C22 C27 1.389(7) . ?
C23 C24 1.390(7) . ?
C23 H23 0.9300 . ?
C24 C25 1.379(7) . ?
C25 C26 1.392(7) . ?
C25 H25 0.9300 . ?
C26 C27 1.377(8) . ?
C26 H26 0.9300 . ?
C27 H27 0.9300 . ?
C29 C30 1.501(8) . ?
C29 C34 1.509(8) . ?
C29 H29 0.9800 . ?
C30 C31 1.520(10) . ?
C30 H30A 0.9700 . ?
C30 H30B 0.9700 . ?
C31 C32 1.479(12) . ?
C31 H31A 0.9700 . ?
C31 H31B 0.9700 . ?
C32 C33 1.489(12) . ?
C32 H32A 0.9700 . ?
C32 H32B 0.9700 . ?
C33 C34 1.527(9) . ?
C33 H33A 0.9700 . ?
C33 H33B 0.9700 . ?
C34 H34A 0.9700 . ?
C34 H34B 0.9700 . ?
C35 C40 1.497(9) . ?
C35 C36 1.517(9) . ?
C35 H35A 0.9800 . ?
C36 C37 1.524(11) . ?
C36 H36A 0.9700 . ?
C36 H36B 0.9700 . ?
C37 C38 1.498(13) . ?
C37 H37A 0.9700 . ?
C37 H37B 0.9700 . ?
C38 C39 1.522(12) . ?
C38 H38A 0.9700 . ?
C38 H38B 0.9700 . ?
C39 C40 1.525(10) . ?
C39 H39A 0.9700 . ?
C39 H39B 0.9700 . ?
C40 H40A 0.9700 . ?
C40 H40B 0.9700 . ?
C41 C42 1.517(8) . ?
C41 C46 1.526(8) . ?
C41 H41 0.9800 . ?
C42 C43 1.509(8) . ?
C42 H42A 0.9700 . ?
C42 H42B 0.9700 . ?
C43 C44 1.493(9) . ?
C43 H43A 0.9700 . ?
C43 H43B 0.9700 . ?
C44 C45 1.521(10) . ?
C44 H44A 0.9700 . ?
C44 H44B 0.9700 . ?
C45 C46 1.522(8) . ?
C45 H45A 0.9700 . ?
C45 H45B 0.9700 . ?
C46 H46A 0.9700 . ?
C46 H46B 0.9700 . ?
C47 C48 1.442(10) . ?
C47 C52 1.474(10) . ?
C47 H47 0.9800 . ?
C48 C49 1.620(13) . ?
C48 H48A 0.9700 . ?
C48 H48B 0.9700 . ?
C49 C50 1.541(15) . ?
C49 H49A 0.9700 . ?
C49 H49B 0.9700 . ?
C50 C51 1.431(16) . ?
C50 H50A 0.9700 . ?
C50 H50B 0.9700 . ?
C51 C52 1.530(14) . ?
C51 H51A 0.9700 . ?
C51 H51B 0.9700 . ?
C52 H52A 0.9700 . ?
C52 H52B 0.9700 . ?
